data_4343189
loop_
_publ_author_name
'Labios, Liezel A.'
'Heiden, Zachariah M.'
'Mock, Michael T.'

_publ_section_title
;
 Electronic and Steric Influences of Pendant Amine Groups on the
 Protonation of Molybdenum Bis(dinitrogen) Complexes.
;
_journal_issue 9
_journal_name_full 'Inorganic chemistry'
_journal_page_first 4409
_journal_page_last 4422
_journal_paper_doi 10.1021/acs.inorgchem.5b00209
_journal_volume 54
_journal_year 2015
_chemical_formula_sum 'C46 H56 Mo N6 P4'
_chemical_formula_weight 912.78
_chemical_name_common 'trans-Mo(N2)2(PMePh2)2(P_Et2-PN2, N_Ph)'
_chemical_name_systematic
;
 ?
;
_space_group_IT_number 2
_symmetry_cell_setting triclinic
_symmetry_space_group_name_Hall '-P 1'
_symmetry_space_group_name_H-M 'P -1'
_atom_sites_solution_hydrogens geom
_atom_sites_solution_primary direct
_atom_sites_solution_secondary difmap
_audit_creation_method SHELXL-97
_cell_angle_alpha 76.393(3)
_cell_angle_beta 80.673(3)
_cell_angle_gamma 82.264(3)
_cell_formula_units_Z 2
_cell_length_a 10.9713(7)
_cell_length_b 12.6241(7)
_cell_length_c 16.4729(10)
_cell_measurement_reflns_used 9899
_cell_measurement_temperature 140(2)
_cell_measurement_theta_max 25.39
_cell_measurement_theta_min 2.32
_cell_volume 2177.1(2)
_computing_cell_refinement 'Bruker SAINT'
_computing_data_collection 'Bruker APEX2'
_computing_data_reduction 'Bruker SAINT'
_computing_molecular_graphics 'Bruker SHELXTL'
_computing_publication_material 'Bruker SHELXTL'
_computing_structure_refinement 'SHELXL-97 (Sheldrick, 2008)'
_computing_structure_solution 'SHELXS-97 (Sheldrick, 2008)'
_diffrn_ambient_temperature 140(2)
_diffrn_measured_fraction_theta_full 0.980
_diffrn_measured_fraction_theta_max 0.971
_diffrn_measurement_device_type 'Bruker APEX-II CCD'
_diffrn_measurement_method '\f and \w scans'
_diffrn_radiation_monochromator graphite
_diffrn_radiation_source 'fine-focus sealed tube'
_diffrn_radiation_type MoK\a
_diffrn_radiation_wavelength 0.71073
_diffrn_reflns_av_R_equivalents 0.0233
_diffrn_reflns_av_sigmaI/netI 0.0257
_diffrn_reflns_limit_h_max 12
_diffrn_reflns_limit_h_min -13
_diffrn_reflns_limit_k_max 15
_diffrn_reflns_limit_k_min -15
_diffrn_reflns_limit_l_max 19
_diffrn_reflns_limit_l_min -19
_diffrn_reflns_number 26775
_diffrn_reflns_theta_full 25.00
_diffrn_reflns_theta_max 25.42
_diffrn_reflns_theta_min 1.67
_exptl_absorpt_coefficient_mu 0.489
_exptl_absorpt_correction_T_max 0.9482
_exptl_absorpt_correction_T_min 0.9086
_exptl_absorpt_correction_type multi-scan
_exptl_absorpt_process_details SADABS
_exptl_crystal_colour Orange
_exptl_crystal_density_diffrn 1.392
_exptl_crystal_density_meas ?
_exptl_crystal_density_method 'not measured'
_exptl_crystal_description Block
_exptl_crystal_F_000 952
_exptl_crystal_size_max 0.20
_exptl_crystal_size_mid 0.15
_exptl_crystal_size_min 0.11
_refine_diff_density_max 0.417
_refine_diff_density_min -0.333
_refine_diff_density_rms 0.052
_refine_ls_extinction_coef 'not measured'
_refine_ls_extinction_method none
_refine_ls_goodness_of_fit_ref 1.059
_refine_ls_hydrogen_treatment mixed
_refine_ls_matrix_type full
_refine_ls_number_parameters 526
_refine_ls_number_reflns 7796
_refine_ls_number_restraints 0
_refine_ls_restrained_S_all 1.059
_refine_ls_R_factor_all 0.0331
_refine_ls_R_factor_gt 0.0257
_refine_ls_shift/su_max 0.001
_refine_ls_shift/su_mean 0.000
_refine_ls_structure_factor_coef Fsqd
_refine_ls_weighting_details 'calc w=1/[\s^2^(Fo^2^)+(0.0282P)^2^+1.1515P] where P=(Fo^2^+2Fc^2^)/3'
_refine_ls_weighting_scheme calc
_refine_ls_wR_factor_gt 0.0612
_refine_ls_wR_factor_ref 0.0651
_reflns_number_gt 6767
_reflns_number_total 7796
_reflns_threshold_expression >2sigma(I)
_cod_data_source_file ic5b00209_si_001.cif
_cod_data_source_block ll_61491_065
_cod_depositor_comments
;
The following automatic conversions were performed:

'_symmetry_cell_setting' value 'Triclinic' changed to 'triclinic'
according to
/usr/data/users/saulius/crontab/automatic-downloads/current/ACS/lib/dictionaries/cif_core.dic
dictionary named 'cif_core.dic' version 2.4.2 from 2011-04-26.

'_exptl_crystal_density_meas' value 'not measured' was changed to '?'
- the value is perceived as not measured.

Automatic conversion script
Id: cif_fix_values 3271 2015-04-21 07:52:19Z andrius 
;
_cod_original_sg_symbol_H-M P-1
_cod_original_formula_sum 'C23 H28 Mo0.50 N3 P2'
_cod_database_code 4343189

loop_
_symmetry_equiv_pos_as_xyz
'x, y, z'
'-x, -y, -z'

loop_
_atom_site_label
_atom_site_type_symbol
_atom_site_fract_x
_atom_site_fract_y
_atom_site_fract_z
_atom_site_U_iso_or_equiv
_atom_site_adp_type
_atom_site_occupancy
_atom_site_symmetry_multiplicity
_atom_site_calc_flag
_atom_site_refinement_flags
C1 C 0.3889(2) 0.25375(17) 0.50970(12) 0.0282(5) Uani 1 1 d .
H1A H 0.3022 0.2425 0.5070 0.034 Uiso 1 1 calc R
H1B H 0.4354 0.1805 0.5242 0.034 Uiso 1 1 calc R
C2 C 0.2981(2) 0.30383(16) 0.64714(12) 0.0269(5) Uani 1 1 d .
C3 C 0.3141(2) 0.35067(17) 0.71327(13) 0.0341(5) Uani 1 1 d .
H3 H 0.3890 0.3819 0.7111 0.041 Uiso 1 1 calc R
C4 C 0.2238(3) 0.35233(18) 0.78100(13) 0.0376(6) Uani 1 1 d .
H4 H 0.2364 0.3857 0.8246 0.045 Uiso 1 1 calc R
C5 C 0.1149(3) 0.3064(2) 0.78695(14) 0.0439(6) Uani 1 1 d .
H5 H 0.0523 0.3084 0.8339 0.053 Uiso 1 1 calc R
C6 C 0.0984(2) 0.2573(2) 0.72346(15) 0.0416(6) Uani 1 1 d .
H6 H 0.0240 0.2247 0.7271 0.050 Uiso 1 1 calc R
C7 C 0.1891(2) 0.25505(18) 0.65442(13) 0.0337(5) Uani 1 1 d .
H7 H 0.1767 0.2199 0.6118 0.040 Uiso 1 1 calc R
C8 C 0.3679(2) 0.46118(16) 0.40104(12) 0.0265(5) Uani 1 1 d .
H8A H 0.2780 0.4528 0.4152 0.032 Uiso 1 1 calc R
H8B H 0.3925 0.4964 0.4428 0.032 Uiso 1 1 calc R
C9 C 0.3326(2) 0.63274(17) 0.29315(13) 0.0301(5) Uani 1 1 d .
C10 C 0.2742(2) 0.69368(17) 0.35120(14) 0.0317(5) Uani 1 1 d .
H10 H 0.2718 0.6631 0.4099 0.038 Uiso 1 1 calc R
C11 C 0.2194(2) 0.79926(18) 0.32363(16) 0.0386(6) Uani 1 1 d .
H11 H 0.1816 0.8408 0.3639 0.046 Uiso 1 1 calc R
C12 C 0.2190(2) 0.84461(18) 0.23931(16) 0.0418(6) Uani 1 1 d .
H12 H 0.1794 0.9161 0.2212 0.050 Uiso 1 1 calc R
C13 C 0.2771(3) 0.78446(19) 0.18115(16) 0.0475(7) Uani 1 1 d .
H13 H 0.2773 0.8149 0.1226 0.057 Uiso 1 1 calc R
C14 C 0.3348(3) 0.68093(18) 0.20737(15) 0.0433(6) Uani 1 1 d .
H14 H 0.3768 0.6417 0.1666 0.052 Uiso 1 1 calc R
C15 C 0.6089(2) 0.35278(16) 0.42529(13) 0.0258(5) Uani 1 1 d .
H15A H 0.6426 0.4121 0.3799 0.031 Uiso 1 1 calc R
H15B H 0.5983 0.3768 0.4793 0.031 Uiso 1 1 calc R
C16 C 0.6988(2) 0.24880(17) 0.42994(12) 0.0257(5) Uani 1 1 d .
H16A H 0.6741 0.1947 0.4823 0.031 Uiso 1 1 calc R
H16B H 0.7836 0.2662 0.4314 0.031 Uiso 1 1 calc R
C17 C 0.8391(2) 0.23855(17) 0.26883(13) 0.0273(5) Uani 1 1 d .
H17A H 0.9110 0.2110 0.3000 0.033 Uiso 1 1 calc R
H17B H 0.8523 0.2062 0.2185 0.033 Uiso 1 1 calc R
C18 C 0.8372(2) 0.36154(19) 0.23966(16) 0.0430(6) Uani 1 1 d .
H18A H 0.7691 0.3897 0.2061 0.065 Uiso 1 1 calc R
H18B H 0.9162 0.3798 0.2051 0.065 Uiso 1 1 calc R
H18C H 0.8251 0.3949 0.2888 0.065 Uiso 1 1 calc R
C19 C 0.7556(2) 0.04486(16) 0.37602(13) 0.0273(5) Uani 1 1 d .
H19A H 0.6867 0.0082 0.4139 0.033 Uiso 1 1 calc R
H19B H 0.7762 0.0094 0.3272 0.033 Uiso 1 1 calc R
C20 C 0.8684(2) 0.02269(19) 0.42335(15) 0.0401(6) Uani 1 1 d .
H20A H 0.9380 0.0584 0.3871 0.060 Uiso 1 1 calc R
H20B H 0.8917 -0.0564 0.4387 0.060 Uiso 1 1 calc R
H20C H 0.8480 0.0519 0.4745 0.060 Uiso 1 1 calc R
C21 C 0.5353(2) -0.04002(15) 0.23909(12) 0.0258(5) Uani 1 1 d .
H21A H 0.4481 -0.0505 0.2607 0.039 Uiso 1 1 calc R
H21B H 0.5852 -0.0631 0.2856 0.039 Uiso 1 1 calc R
H21C H 0.5651 -0.0841 0.1968 0.039 Uiso 1 1 calc R
C22 C 0.7112(2) 0.10012(16) 0.13766(12) 0.0232(4) Uani 1 1 d .
C23 C 0.7986(2) 0.00918(17) 0.15557(13) 0.0280(5) Uani 1 1 d .
H23 H 0.7739 -0.0554 0.1942 0.034 Uiso 1 1 calc R
C24 C 0.9209(2) 0.0123(2) 0.11750(14) 0.0368(6) Uani 1 1 d .
H24 H 0.9791 -0.0499 0.1311 0.044 Uiso 1 1 calc R
C25 C 0.9591(2) 0.1036(2) 0.06066(15) 0.0401(6) Uani 1 1 d .
H25 H 1.0430 0.1050 0.0349 0.048 Uiso 1 1 calc R
C26 C 0.8739(2) 0.1936(2) 0.04126(14) 0.0381(6) Uani 1 1 d .
H26 H 0.8989 0.2568 0.0010 0.046 Uiso 1 1 calc R
C27 C 0.7519(2) 0.19215(18) 0.08019(13) 0.0311(5) Uani 1 1 d .
H27 H 0.6951 0.2555 0.0673 0.037 Uiso 1 1 calc R
C28 C 0.46570(19) 0.12501(16) 0.09865(11) 0.0214(4) Uani 1 1 d .
C29 C 0.4038(2) 0.04363(17) 0.08376(13) 0.0279(5) Uani 1 1 d .
H29 H 0.4072 -0.0267 0.1206 0.033 Uiso 1 1 calc R
C30 C 0.3373(2) 0.06345(19) 0.01581(13) 0.0330(5) Uani 1 1 d .
H30 H 0.2932 0.0077 0.0078 0.040 Uiso 1 1 calc R
C31 C 0.3351(2) 0.16347(19) -0.03979(13) 0.0349(5) Uani 1 1 d .
H31 H 0.2915 0.1763 -0.0871 0.042 Uiso 1 1 calc R
C32 C 0.3965(2) 0.24534(19) -0.02661(13) 0.0327(5) Uani 1 1 d .
H32 H 0.3963 0.3142 -0.0654 0.039 Uiso 1 1 calc R
C33 C 0.4584(2) 0.22716(17) 0.04301(12) 0.0271(5) Uani 1 1 d .
H33 H 0.4965 0.2852 0.0531 0.032 Uiso 1 1 calc R
C34 C 0.2070(2) 0.12639(16) 0.26676(13) 0.0261(5) Uani 1 1 d .
H34A H 0.1171 0.1408 0.2663 0.039 Uiso 1 1 calc R
H34B H 0.2242 0.0737 0.3187 0.039 Uiso 1 1 calc R
H34C H 0.2451 0.0961 0.2179 0.039 Uiso 1 1 calc R
C35 C 0.22843(19) 0.33925(16) 0.16147(12) 0.0234(4) Uani 1 1 d .
C36 C 0.2777(2) 0.43904(18) 0.13090(14) 0.0352(5) Uani 1 1 d .
H36 H 0.3311 0.4614 0.1623 0.042 Uiso 1 1 calc R
C37 C 0.2501(2) 0.5066(2) 0.05535(15) 0.0443(6) Uani 1 1 d .
H37 H 0.2845 0.5746 0.0355 0.053 Uiso 1 1 calc R
C38 C 0.1734(2) 0.4755(2) 0.00928(14) 0.0437(6) Uani 1 1 d .
H38 H 0.1547 0.5218 -0.0426 0.052 Uiso 1 1 calc R
C39 C 0.1239(2) 0.3777(2) 0.03832(14) 0.0417(6) Uani 1 1 d .
H39 H 0.0705 0.3562 0.0064 0.050 Uiso 1 1 calc R
C40 C 0.1509(2) 0.30931(19) 0.11388(13) 0.0313(5) Uani 1 1 d .
H40 H 0.1160 0.2414 0.1331 0.038 Uiso 1 1 calc R
C41 C 0.15057(19) 0.31345(16) 0.33601(12) 0.0216(4) Uani 1 1 d .
C42 C 0.0995(2) 0.42207(17) 0.31943(14) 0.0325(5) Uani 1 1 d .
H42 H 0.1247 0.4692 0.2670 0.039 Uiso 1 1 calc R
C43 C 0.0125(2) 0.46222(19) 0.37851(15) 0.0407(6) Uani 1 1 d .
H43 H -0.0209 0.5368 0.3663 0.049 Uiso 1 1 calc R
C44 C -0.0260(2) 0.3955(2) 0.45445(15) 0.0364(6) Uani 1 1 d .
H44 H -0.0861 0.4235 0.4946 0.044 Uiso 1 1 calc R
C45 C 0.0230(2) 0.28775(19) 0.47212(13) 0.0321(5) Uani 1 1 d .
H45 H -0.0035 0.2411 0.5245 0.038 Uiso 1 1 calc R
C46 C 0.1112(2) 0.24699(17) 0.41345(12) 0.0274(5) Uani 1 1 d .
H46 H 0.1451 0.1726 0.4265 0.033 Uiso 1 1 calc R
N1 N 0.54191(16) 0.35566(13) 0.20080(10) 0.0232(4) Uani 1 1 d .
N2 N 0.57110(19) 0.42674(15) 0.14905(11) 0.0360(5) Uani 1 1 d .
N3 N 0.43837(16) 0.09207(13) 0.37771(10) 0.0220(4) Uani 1 1 d .
N4 N 0.40953(18) 0.01600(14) 0.42370(11) 0.0322(4) Uani 1 1 d .
N5 N 0.3888(2) 0.31051(17) 0.57701(11) 0.0351(5) Uani 1 1 d .
N6 N 0.39314(19) 0.52800(14) 0.31725(12) 0.0325(4) Uani 1 1 d .
P1 P 0.45742(5) 0.32535(4) 0.40400(3) 0.02117(12) Uani 1 1 d .
P2 P 0.69799(5) 0.18923(4) 0.33673(3) 0.02032(12) Uani 1 1 d .
P3 P 0.54905(5) 0.10468(4) 0.19080(3) 0.01926(11) Uani 1 1 d .
P4 P 0.27184(5) 0.25486(4) 0.26187(3) 0.01890(11) Uani 1 1 d .
Mo1 Mo 0.489591(16) 0.225951(12) 0.291611(9) 0.01671(6) Uani 1 1 d .
H6A H 0.407(2) 0.491(2) 0.2776(16) 0.043(7) Uiso 1 1 d .
H5A H 0.463(2) 0.3179(19) 0.5883(15) 0.037(7) Uiso 1 1 d .

loop_
_atom_site_aniso_label
_atom_site_aniso_U_11
_atom_site_aniso_U_22
_atom_site_aniso_U_33
_atom_site_aniso_U_23
_atom_site_aniso_U_13
_atom_site_aniso_U_12
C1 0.0303(13) 0.0336(11) 0.0230(10) -0.0094(8) -0.0025(9) -0.0067(10)
C2 0.0322(13) 0.0241(10) 0.0231(10) -0.0032(8) -0.0050(9) -0.0004(9)
C3 0.0462(16) 0.0315(11) 0.0266(11) -0.0057(9) -0.0091(11) -0.0069(11)
C4 0.0574(18) 0.0318(12) 0.0232(11) -0.0070(9) -0.0065(11) 0.0003(12)
C5 0.0471(17) 0.0469(14) 0.0290(12) -0.0044(10) 0.0034(12) 0.0089(13)
C6 0.0319(15) 0.0494(15) 0.0401(13) -0.0048(11) -0.0033(11) -0.0024(12)
C7 0.0353(14) 0.0353(12) 0.0303(11) -0.0074(9) -0.0049(10) -0.0016(11)
C8 0.0289(13) 0.0277(10) 0.0255(10) -0.0110(8) -0.0064(9) 0.0010(9)
C9 0.0303(13) 0.0262(11) 0.0358(12) -0.0066(9) -0.0076(10) -0.0063(10)
C10 0.0291(13) 0.0320(11) 0.0355(12) -0.0087(9) -0.0061(10) -0.0035(10)
C11 0.0340(15) 0.0301(12) 0.0518(14) -0.0127(10) -0.0007(12) -0.0034(11)
C12 0.0395(16) 0.0241(11) 0.0617(16) -0.0008(11) -0.0177(13) -0.0051(11)
C13 0.075(2) 0.0288(12) 0.0419(13) 0.0021(10) -0.0205(14) -0.0175(13)
C14 0.0669(19) 0.0297(12) 0.0340(12) -0.0069(10) -0.0046(12) -0.0103(12)
C15 0.0255(12) 0.0314(11) 0.0248(10) -0.0124(8) -0.0046(9) -0.0057(9)
C16 0.0229(12) 0.0349(11) 0.0226(10) -0.0091(8) -0.0070(9) -0.0045(9)
C17 0.0188(12) 0.0375(12) 0.0266(10) -0.0090(9) -0.0022(9) -0.0032(10)
C18 0.0278(14) 0.0430(14) 0.0528(15) 0.0033(11) -0.0043(12) -0.0101(11)
C19 0.0296(13) 0.0249(10) 0.0264(10) -0.0037(8) -0.0074(9) 0.0012(9)
C20 0.0346(15) 0.0355(12) 0.0459(14) 0.0036(10) -0.0158(12) 0.0021(11)
C21 0.0286(13) 0.0230(10) 0.0266(10) -0.0072(8) -0.0052(9) -0.0011(9)
C22 0.0220(12) 0.0292(10) 0.0215(9) -0.0117(8) -0.0043(9) -0.0008(9)
C23 0.0274(13) 0.0309(11) 0.0285(11) -0.0119(9) -0.0072(10) 0.0013(10)
C24 0.0264(14) 0.0453(14) 0.0422(13) -0.0213(11) -0.0081(11) 0.0097(11)
C25 0.0211(13) 0.0605(16) 0.0438(14) -0.0271(12) 0.0047(11) -0.0049(12)
C26 0.0306(14) 0.0470(14) 0.0355(12) -0.0097(10) 0.0050(11) -0.0092(12)
C27 0.0246(13) 0.0349(12) 0.0324(11) -0.0080(9) -0.0007(10) -0.0011(10)
C28 0.0172(11) 0.0293(10) 0.0187(9) -0.0098(8) -0.0013(8) 0.0009(9)
C29 0.0247(12) 0.0336(11) 0.0274(10) -0.0118(9) -0.0051(9) 0.0007(10)
C30 0.0266(13) 0.0433(13) 0.0351(12) -0.0206(10) -0.0080(10) 0.0013(10)
C31 0.0306(14) 0.0503(14) 0.0267(11) -0.0160(10) -0.0109(10) 0.0074(11)
C32 0.0309(13) 0.0416(13) 0.0222(10) -0.0041(9) -0.0049(10) 0.0045(11)
C33 0.0239(12) 0.0318(11) 0.0253(10) -0.0075(9) -0.0034(9) 0.0002(9)
C34 0.0215(12) 0.0249(10) 0.0332(11) -0.0090(9) -0.0018(9) -0.0043(9)
C35 0.0173(11) 0.0287(10) 0.0217(9) -0.0037(8) -0.0017(8) 0.0023(9)
C36 0.0319(14) 0.0346(12) 0.0380(12) 0.0029(10) -0.0145(11) -0.0062(11)
C37 0.0404(16) 0.0407(13) 0.0424(14) 0.0126(11) -0.0092(12) -0.0050(12)
C38 0.0353(15) 0.0594(16) 0.0274(12) 0.0047(11) -0.0102(11) 0.0086(13)
C39 0.0343(15) 0.0623(16) 0.0307(12) -0.0090(11) -0.0160(11) -0.0004(13)
C40 0.0244(13) 0.0429(13) 0.0282(11) -0.0094(9) -0.0061(10) -0.0032(10)
C41 0.0155(11) 0.0274(10) 0.0247(10) -0.0101(8) -0.0054(8) -0.0009(9)
C42 0.0374(14) 0.0288(11) 0.0307(11) -0.0084(9) -0.0071(10) 0.0051(10)
C43 0.0438(16) 0.0343(12) 0.0456(14) -0.0186(11) -0.0100(12) 0.0125(11)
C44 0.0252(13) 0.0506(14) 0.0395(13) -0.0274(11) -0.0023(11) 0.0035(11)
C45 0.0240(13) 0.0466(13) 0.0270(11) -0.0111(10) -0.0012(10) -0.0061(11)
C46 0.0242(12) 0.0293(11) 0.0289(11) -0.0066(9) -0.0047(9) -0.0015(9)
N1 0.0205(10) 0.0266(9) 0.0241(8) -0.0070(7) -0.0050(7) -0.0031(8)
N2 0.0384(12) 0.0341(10) 0.0312(10) 0.0032(8) -0.0022(9) -0.0101(9)
N3 0.0204(10) 0.0255(9) 0.0203(8) -0.0058(7) -0.0043(7) -0.0001(7)
N4 0.0379(12) 0.0299(10) 0.0267(9) -0.0019(8) -0.0026(9) -0.0063(9)
N5 0.0355(13) 0.0516(12) 0.0244(9) -0.0156(8) 0.0007(9) -0.0186(10)
N6 0.0397(12) 0.0277(9) 0.0293(10) -0.0099(8) -0.0007(9) 0.0019(9)
P1 0.0211(3) 0.0235(2) 0.0207(2) -0.00780(19) -0.0038(2) -0.0016(2)
P2 0.0184(3) 0.0235(2) 0.0199(2) -0.00540(19) -0.0050(2) -0.0008(2)
P3 0.0193(3) 0.0204(2) 0.0185(2) -0.00500(19) -0.0036(2) -0.0008(2)
P4 0.0176(3) 0.0190(2) 0.0205(2) -0.00452(19) -0.0035(2) -0.0018(2)
Mo1 0.01589(10) 0.01840(9) 0.01634(8) -0.00423(6) -0.00323(7) -0.00147(7)

loop_
_atom_type_symbol
_atom_type_description
_atom_type_scat_dispersion_real
_atom_type_scat_dispersion_imag
_atom_type_scat_source
C C 0.0033 0.0016 'International Tables Vol C Tables 4.2.6.8 and 6.1.1.4'
H H 0.0000 0.0000 'International Tables Vol C Tables 4.2.6.8 and 6.1.1.4'
N N 0.0061 0.0033 'International Tables Vol C Tables 4.2.6.8 and 6.1.1.4'
P P 0.1023 0.0942 'International Tables Vol C Tables 4.2.6.8 and 6.1.1.4'
Mo Mo -1.6832 0.6857 'International Tables Vol C Tables 4.2.6.8 and 6.1.1.4'

loop_
_geom_angle_atom_site_label_1
_geom_angle_atom_site_label_2
_geom_angle_atom_site_label_3
_geom_angle
N5 C1 P1 114.87(14)
N5 C1 H1A 108.6
P1 C1 H1A 108.6
N5 C1 H1B 108.6
P1 C1 H1B 108.6
H1A C1 H1B 107.5
N5 C2 C7 123.28(19)
N5 C2 C3 119.1(2)
C7 C2 C3 117.6(2)
C4 C3 C2 121.2(2)
C4 C3 H3 119.4
C2 C3 H3 119.4
C3 C4 C5 121.0(2)
C3 C4 H4 119.5
C5 C4 H4 119.5
C4 C5 C6 118.8(2)
C4 C5 H5 120.6
C6 C5 H5 120.6
C5 C6 C7 120.8(2)
C5 C6 H6 119.6
C7 C6 H6 119.6
C6 C7 C2 120.6(2)
C6 C7 H7 119.7
C2 C7 H7 119.7
N6 C8 P1 108.42(14)
N6 C8 H8A 110.0
P1 C8 H8A 110.0
N6 C8 H8B 110.0
P1 C8 H8B 110.0
H8A C8 H8B 108.4
C10 C9 N6 122.6(2)
C10 C9 C14 118.2(2)
N6 C9 C14 119.2(2)
C9 C10 C11 120.2(2)
C9 C10 H10 119.9
C11 C10 H10 119.9
C12 C11 C10 121.2(2)
C12 C11 H11 119.4
C10 C11 H11 119.4
C11 C12 C13 118.9(2)
C11 C12 H12 120.5
C13 C12 H12 120.5
C14 C13 C12 120.6(2)
C14 C13 H13 119.7
C12 C13 H13 119.7
C13 C14 C9 120.9(2)
C13 C14 H14 119.5
C9 C14 H14 119.5
C16 C15 P1 109.46(14)
C16 C15 H15A 109.8
P1 C15 H15A 109.8
C16 C15 H15B 109.8
P1 C15 H15B 109.8
H15A C15 H15B 108.2
C15 C16 P2 110.10(14)
C15 C16 H16A 109.6
P2 C16 H16A 109.6
C15 C16 H16B 109.6
P2 C16 H16B 109.6
H16A C16 H16B 108.2
C18 C17 P2 115.44(16)
C18 C17 H17A 108.4
P2 C17 H17A 108.4
C18 C17 H17B 108.4
P2 C17 H17B 108.4
H17A C17 H17B 107.5
C17 C18 H18A 109.5
C17 C18 H18B 109.5
H18A C18 H18B 109.5
C17 C18 H18C 109.5
H18A C18 H18C 109.5
H18B C18 H18C 109.5
C20 C19 P2 117.49(15)
C20 C19 H19A 107.9
P2 C19 H19A 107.9
C20 C19 H19B 107.9
P2 C19 H19B 107.9
H19A C19 H19B 107.2
C19 C20 H20A 109.5
C19 C20 H20B 109.5
H20A C20 H20B 109.5
C19 C20 H20C 109.5
H20A C20 H20C 109.5
H20B C20 H20C 109.5
P3 C21 H21A 109.5
P3 C21 H21B 109.5
H21A C21 H21B 109.5
P3 C21 H21C 109.5
H21A C21 H21C 109.5
H21B C21 H21C 109.5
C27 C22 C23 117.3(2)
C27 C22 P3 119.58(16)
C23 C22 P3 123.05(16)
C24 C23 C22 120.7(2)
C24 C23 H23 119.6
C22 C23 H23 119.6
C25 C24 C23 121.1(2)
C25 C24 H24 119.5
C23 C24 H24 119.5
C24 C25 C26 119.1(2)
C24 C25 H25 120.5
C26 C25 H25 120.5
C25 C26 C27 120.4(2)
C25 C26 H26 119.8
C27 C26 H26 119.8
C26 C27 C22 121.5(2)
C26 C27 H27 119.3
C22 C27 H27 119.3
C29 C28 C33 117.63(18)
C29 C28 P3 122.69(15)
C33 C28 P3 119.61(15)
C30 C29 C28 121.1(2)
C30 C29 H29 119.4
C28 C29 H29 119.4
C31 C30 C29 120.2(2)
C31 C30 H30 119.9
C29 C30 H30 119.9
C30 C31 C32 119.7(2)
C30 C31 H31 120.1
C32 C31 H31 120.1
C31 C32 C33 120.1(2)
C31 C32 H32 120.0
C33 C32 H32 120.0
C32 C33 C28 121.2(2)
C32 C33 H33 119.4
C28 C33 H33 119.4
P4 C34 H34A 109.5
P4 C34 H34B 109.5
H34A C34 H34B 109.5
P4 C34 H34C 109.5
H34A C34 H34C 109.5
H34B C34 H34C 109.5
C40 C35 C36 117.83(19)
C40 C35 P4 124.36(16)
C36 C35 P4 117.80(16)
C37 C36 C35 121.1(2)
C37 C36 H36 119.5
C35 C36 H36 119.5
C38 C37 C36 120.2(2)
C38 C37 H37 119.9
C36 C37 H37 119.9
C39 C38 C37 119.6(2)
C39 C38 H38 120.2
C37 C38 H38 120.2
C38 C39 C40 120.7(2)
C38 C39 H39 119.6
C40 C39 H39 119.6
C35 C40 C39 120.6(2)
C35 C40 H40 119.7
C39 C40 H40 119.7
C46 C41 C42 117.90(19)
C46 C41 P4 118.71(15)
C42 C41 P4 123.35(16)
C43 C42 C41 120.8(2)
C43 C42 H42 119.6
C41 C42 H42 119.6
C44 C43 C42 120.7(2)
C44 C43 H43 119.7
C42 C43 H43 119.7
C43 C44 C45 119.6(2)
C43 C44 H44 120.2
C45 C44 H44 120.2
C44 C45 C46 120.1(2)
C44 C45 H45 119.9
C46 C45 H45 119.9
C45 C46 C41 121.0(2)
C45 C46 H46 119.5
C41 C46 H46 119.5
N2 N1 Mo1 178.63(16)
N4 N3 Mo1 177.85(15)
C2 N5 C1 123.56(19)
C2 N5 H5A 112.9(15)
C1 N5 H5A 115.5(16)
C9 N6 C8 122.24(18)
C9 N6 H6A 113.7(17)
C8 N6 H6A 114.0(16)
C15 P1 C8 100.95(10)
C15 P1 C1 101.75(10)
C8 P1 C1 98.52(10)
C15 P1 Mo1 109.50(7)
C8 P1 Mo1 125.36(7)
C1 P1 Mo1 117.35(7)
C17 P2 C19 99.89(10)
C17 P2 C16 101.20(10)
C19 P2 C16 101.66(9)
C17 P2 Mo1 123.52(7)
C19 P2 Mo1 117.39(7)
C16 P2 Mo1 110.05(7)
C21 P3 C28 101.94(9)
C21 P3 C22 101.60(9)
C28 P3 C22 99.84(9)
C21 P3 Mo1 113.47(7)
C28 P3 Mo1 119.91(6)
C22 P3 Mo1 117.30(6)
C34 P4 C35 101.69(10)
C34 P4 C41 99.21(9)
C35 P4 C41 99.37(9)
C34 P4 Mo1 112.94(7)
C35 P4 Mo1 121.52(7)
C41 P4 Mo1 118.57(6)
N3 Mo1 N1 177.11(6)
N3 Mo1 P1 88.57(5)
N1 Mo1 P1 94.32(5)
N3 Mo1 P2 89.13(5)
N1 Mo1 P2 91.45(5)
P1 Mo1 P2 79.842(18)
N3 Mo1 P3 86.73(5)
N1 Mo1 P3 90.42(5)
P1 Mo1 P3 170.288(18)
P2 Mo1 P3 91.582(18)
N3 Mo1 P4 85.88(5)
N1 Mo1 P4 93.70(5)
P1 Mo1 P4 96.698(18)
P2 Mo1 P4 174.005(17)
P3 Mo1 P4 91.442(18)

loop_
_geom_bond_atom_site_label_1
_geom_bond_atom_site_label_2
_geom_bond_distance
C1 N5 1.455(3)
C1 P1 1.853(2)
C1 H1A 0.9900
C1 H1B 0.9900
C2 N5 1.391(3)
C2 C7 1.393(3)
C2 C3 1.400(3)
C3 C4 1.369(3)
C3 H3 0.9500
C4 C5 1.376(4)
C4 H4 0.9500
C5 C6 1.381(3)
C5 H5 0.9500
C6 C7 1.388(3)
C6 H6 0.9500
C7 H7 0.9500
C8 N6 1.444(3)
C8 P1 1.852(2)
C8 H8A 0.9900
C8 H8B 0.9900
C9 C10 1.390(3)
C9 N6 1.396(3)
C9 C14 1.398(3)
C10 C11 1.390(3)
C10 H10 0.9500
C11 C12 1.373(3)
C11 H11 0.9500
C12 C13 1.384(4)
C12 H12 0.9500
C13 C14 1.377(3)
C13 H13 0.9500
C14 H14 0.9500
C15 C16 1.527(3)
C15 P1 1.845(2)
C15 H15A 0.9900
C15 H15B 0.9900
C16 P2 1.8634(19)
C16 H16A 0.9900
C16 H16B 0.9900
C17 C18 1.512(3)
C17 P2 1.845(2)
C17 H17A 0.9900
C17 H17B 0.9900
C18 H18A 0.9800
C18 H18B 0.9800
C18 H18C 0.9800
C19 C20 1.528(3)
C19 P2 1.846(2)
C19 H19A 0.9900
C19 H19B 0.9900
C20 H20A 0.9800
C20 H20B 0.9800
C20 H20C 0.9800
C21 P3 1.8288(19)
C21 H21A 0.9800
C21 H21B 0.9800
C21 H21C 0.9800
C22 C27 1.390(3)
C22 C23 1.400(3)
C22 P3 1.850(2)
C23 C24 1.387(3)
C23 H23 0.9500
C24 C25 1.369(3)
C24 H24 0.9500
C25 C26 1.381(3)
C25 H25 0.9500
C26 C27 1.387(3)
C26 H26 0.9500
C27 H27 0.9500
C28 C29 1.392(3)
C28 C33 1.396(3)
C28 P3 1.847(2)
C29 C30 1.390(3)
C29 H29 0.9500
C30 C31 1.374(3)
C30 H30 0.9500
C31 C32 1.382(3)
C31 H31 0.9500
C32 C33 1.384(3)
C32 H32 0.9500
C33 H33 0.9500
C34 P4 1.8366(19)
C34 H34A 0.9800
C34 H34B 0.9800
C34 H34C 0.9800
C35 C40 1.386(3)
C35 C36 1.389(3)
C35 P4 1.840(2)
C36 C37 1.386(3)
C36 H36 0.9500
C37 C38 1.369(4)
C37 H37 0.9500
C38 C39 1.367(4)
C38 H38 0.9500
C39 C40 1.388(3)
C39 H39 0.9500
C40 H40 0.9500
C41 C46 1.390(3)
C41 C42 1.391(3)
C41 P4 1.855(2)
C42 C43 1.384(3)
C42 H42 0.9500
C43 C44 1.372(3)
C43 H43 0.9500
C44 C45 1.375(3)
C44 H44 0.9500
C45 C46 1.390(3)
C45 H45 0.9500
C46 H46 0.9500
N1 N2 1.124(2)
N1 Mo1 2.0176(16)
N3 N4 1.122(2)
N3 Mo1 2.0133(16)
N5 H5A 0.88(3)
N6 H6A 0.87(2)
P1 Mo1 2.4267(5)
P2 Mo1 2.4695(6)
P3 Mo1 2.4705(5)
P4 Mo1 2.4781(6)
